data_4130815
loop_
_publ_author_name
'Xiong, Jia-Bin'
'Feng, Hai-Tao'
'Sun, Jian-Ping'
'Xie, Wen-Zhao'
'Yang, Dong'
'Liu, Minghua'
'Zheng, Yan-Song'

_publ_section_title
;
 The Fixed Propeller-Like Conformation of Tetraphenylethylene that Reveals
 Aggregation-Induced Emission Effect, Chiral Recognition, and Enhanced
 Chiroptical Property.
;
_journal_issue 36
_journal_name_full 'Journal of the American Chemical Society'
_journal_page_first 11469
_journal_page_last 11472
_journal_paper_doi 10.1021/jacs.6b07087
_journal_volume 138
_journal_year 2016
_chemical_formula_moiety 'C58 H44 O8, 2(C H2 Cl2)'
_chemical_formula_sum 'C60 H48 Cl4 O8'
_chemical_formula_weight 1038.78
_space_group_crystal_system monoclinic
_space_group_IT_number 4
_space_group_name_Hall 'P 2yb'
_space_group_name_H-M_alt 'P 1 21 1'
_atom_sites_solution_hydrogens geom
_atom_sites_solution_primary direct
_audit_creation_date 2016-05-25
_audit_creation_method
;
Olex2 1.2
(compiled 2016.02.19 svn.r3266 for OlexSys, GUI svn.r5155)
;
_cell_angle_alpha 90
_cell_angle_beta 103.773(2)
_cell_angle_gamma 90
_cell_formula_units_Z 2
_cell_length_a 14.7006(13)
_cell_length_b 11.1469(9)
_cell_length_c 16.1292(14)
_cell_measurement_reflns_used 10126
_cell_measurement_temperature 113
_cell_measurement_theta_max 27.5
_cell_measurement_theta_min 3.2
_cell_volume 2567.0(4)
_computing_cell_refinement
;
CrystalClear-SM Expert 2.1 b42 (Rigaku, 2015)
;
_computing_data_collection
;
CrystalClear-SM Expert 2.1 b42 (Rigaku, 2015)
;
_computing_data_reduction
;
CrystalClear-SM Expert 2.1 b42 (Rigaku, 2015)
;
_computing_molecular_graphics 'Olex2 (Dolomanov et al., 2009)'
_computing_publication_material 'Olex2 (Dolomanov et al., 2009)'
_computing_structure_refinement 'ShelXL (Sheldrick, 2015)'
_computing_structure_solution 'ShelXS (Sheldrick, 2008)'
_diffrn_ambient_temperature 113
_diffrn_detector PILT
_diffrn_detector_area_resol_mean 5.8140
_diffrn_measured_fraction_theta_full 0.996
_diffrn_measured_fraction_theta_max 0.996
_diffrn_measurement_details
;
scan:
	Number of images: 360
	           Slice: -105.0000 - 75.0000
	     Image width: 0.5000
	        Exp time: 10.0000
	   Rotation axis: Omega
	           Omega: 0.0000
	             Chi: 45.0000
	             Phi: 0.0000
	             XTD: 44.9522
	          2theta: -15.0927
scan:
	Number of images: 360
	           Slice: -105.0000 - 75.0000
	     Image width: 0.5000
	        Exp time: 10.0000
	   Rotation axis: Omega
	           Omega: 0.0000
	             Chi: 45.0000
	             Phi: 90.0000
	             XTD: 44.9522
	          2theta: -15.0927
scan:
	Number of images: 360
	           Slice: -105.0000 - 75.0000
	     Image width: 0.5000
	        Exp time: 10.0000
	   Rotation axis: Omega
	           Omega: 0.0000
	             Chi: 45.0000
	             Phi: 180.0000
	             XTD: 44.9522
	          2theta: -15.0927
;
_diffrn_measurement_device
;
AFC10: Fixed Chi 2 circle
;
_diffrn_measurement_device_type 'Rigaku Pilatus 200K'
_diffrn_measurement_method '\w scans'
_diffrn_measurement_specimen_support Fiber
_diffrn_orient_matrix_type d*Trek
_diffrn_orient_matrix_UB_11 -0.047643
_diffrn_orient_matrix_UB_12 -0.002623
_diffrn_orient_matrix_UB_13 -0.051270
_diffrn_orient_matrix_UB_21 0.033311
_diffrn_orient_matrix_UB_22 -0.078827
_diffrn_orient_matrix_UB_23 -0.026922
_diffrn_orient_matrix_UB_31 -0.049520
_diffrn_orient_matrix_UB_32 -0.030078
_diffrn_orient_matrix_UB_33 0.026795
_diffrn_radiation_monochromator Confocal
_diffrn_radiation_type MoK\a
_diffrn_radiation_wavelength 0.71073
_diffrn_reflns_av_R_equivalents 0.0203
_diffrn_reflns_av_unetI/netI 0.0182
_diffrn_reflns_Laue_measured_fraction_full 0.996
_diffrn_reflns_Laue_measured_fraction_max 0.996
_diffrn_reflns_limit_h_max 18
_diffrn_reflns_limit_h_min -19
_diffrn_reflns_limit_k_max 14
_diffrn_reflns_limit_k_min -14
_diffrn_reflns_limit_l_max 20
_diffrn_reflns_limit_l_min -20
_diffrn_reflns_number 33319
_diffrn_reflns_point_group_measured_fraction_full 0.983
_diffrn_reflns_point_group_measured_fraction_max 0.978
_diffrn_reflns_theta_full 25.242
_diffrn_reflns_theta_max 27.508
_diffrn_reflns_theta_min 3.179
_diffrn_source 'Rotating Anode'
_diffrn_source_current 24.0
_diffrn_source_power 1.2
_diffrn_source_voltage 50.0
_exptl_absorpt_coefficient_mu 0.288
_exptl_absorpt_correction_T_max 1.000
_exptl_absorpt_correction_T_min 0.970
_exptl_absorpt_correction_type multi-scan
_exptl_crystal_colour Colorless
_exptl_crystal_density_diffrn 1.344
_exptl_crystal_density_method "'not measured'"
_exptl_crystal_description Prism
_exptl_crystal_F_000 1080
_exptl_crystal_preparation Fiber
_exptl_crystal_size_max 0.22
_exptl_crystal_size_mid 0.2
_exptl_crystal_size_min 0.18
_refine_diff_density_max 0.431
_refine_diff_density_min -0.423
_refine_diff_density_rms 0.035
_refine_ls_abs_structure_details
;
 Flack x determined using 5002 quotients [(I+)-(I-)]/[(I+)+(I-)]
 (Parsons, Flack and Wagner, Acta Cryst. B69 (2013) 249-259).
;
_refine_ls_abs_structure_Flack 0.000(8)
_refine_ls_extinction_method none
_refine_ls_goodness_of_fit_ref 1.055
_refine_ls_hydrogen_treatment constr
_refine_ls_matrix_type full
_refine_ls_number_parameters 668
_refine_ls_number_reflns 11541
_refine_ls_number_restraints 29
_refine_ls_restrained_S_all 1.058
_refine_ls_R_factor_all 0.0277
_refine_ls_R_factor_gt 0.0265
_refine_ls_shift/su_max 0.000
_refine_ls_shift/su_mean 0.000
_refine_ls_structure_factor_coef Fsqd
_refine_ls_weighting_details 'w=1/[\s^2^(Fo^2^)+(0.0438P)^2^+0.3515P] where P=(Fo^2^+2Fc^2^)/3'
_refine_ls_weighting_scheme calc
_refine_ls_wR_factor_gt 0.0714
_refine_ls_wR_factor_ref 0.0720
_reflns_Friedel_coverage 0.867
_reflns_Friedel_fraction_full 0.969
_reflns_Friedel_fraction_max 0.958
_reflns_number_gt 11121
_reflns_number_total 11541
_reflns_threshold_expression 'I > 2\s(I)'
_cod_data_source_file ja6b07087_si_003.cif
_cod_data_source_block shelx
_cod_depositor_comments
;
The following automatic conversions were performed:

data item '_exptl_absorpt_correction_type' value 'Multi-scan' was
changed to 'multi-scan' in accordance with the
/home/saulius/struct/COD-crude-data/automatic-downloads/DataCite-retrospective/ACS/depositions/lib/dictionaries/cif_core.dic
dictionary named 'cif_core.dic' version 2.4.2 last updated on
2011-04-26.

Automatic conversion script
Id: cif_fix_values 6909 2019-04-08 15:41:33Z antanas 
;
_cod_database_code 4130815
_shelx_space_group_comment
;
The symmetry employed for this shelxl refinement is uniquely defined
by the following loop, which should always be used as a source of
symmetry information in preference to the above space-group names.
They are only intended as comments.
;
_shelx_estimated_absorpt_t_max 0.950
_shelx_estimated_absorpt_t_min 0.939
_olex2_refinement_description
;
1. Fixed Uiso
 At 1.2 times of:
  All C(H) groups, All C(H,H) groups, All C(H,H,H,H) groups
2. Restrained distances
 C60-Cl3 = C60-Cl4 = C60-Cl3' = C60-Cl4'
 1.78 with sigma of 0.01
3. Uiso/Uaniso restraints and constraints
Uanis(Cl3) \\sim Ueq, Uanis(Cl4) \\sim Ueq, Uanis(Cl3') \\sim Ueq, Uanis(Cl4')
\\sim Ueq: with sigma of 0.01 and sigma for terminal atoms of 0.02
4. Others
 Sof(Cl3')=Sof(Cl4')=Sof(H60C)=Sof(H60D)=1-FVAR(1)
 Sof(Cl3)=Sof(Cl4)=Sof(H60A)=Sof(H60B)=FVAR(1)
5.a Secondary CH2 refined with riding coordinates:
 C8(H8A,H8B), C15(H15A,H15B), C22(H22A,H22B), C29(H29A,H29B), C37(H37A,H37B),
 C44(H44A,H44B), C51(H51A,H51B), C58(H58A,H58B), C59(H59A,H59B), C60(H60A,H60B),
  C60(H60C,H60D)
5.b Aromatic/amide H refined with riding coordinates:
 C3(H3), C6(H6), C7(H7), C10(H10), C11(H11), C13(H13), C14(H14), C18(H18),
 C20(H20), C21(H21), C24(H24), C25(H25), C27(H27), C28(H28), C32(H32), C33(H33),
  C35(H35), C39(H39), C40(H40), C42(H42), C43(H43), C46(H46), C47(H47),
 C49(H49), C53(H53), C54(H54), C56(H56), C57(H57)
;
_shelx_shelxl_version_number 2014/8
_olex2_submission_special_instructions 'No special instructions were received'

loop_
_space_group_symop_operation_xyz
'x, y, z'
'-x, y+1/2, -z'

loop_
_atom_site_label
_atom_site_type_symbol
_atom_site_fract_x
_atom_site_fract_y
_atom_site_fract_z
_atom_site_U_iso_or_equiv
_atom_site_adp_type
_atom_site_occupancy
_atom_site_site_symmetry_order
_atom_site_calc_flag
_atom_site_refinement_flags_posn
_atom_site_refinement_flags_adp
_atom_site_refinement_flags_occupancy
_atom_site_disorder_assembly
_atom_site_disorder_group
O1 O 0.62087(8) 0.21740(12) 0.43274(8) 0.0206(2) Uani 1 1 d . . . . .
O2 O 0.68008(8) 0.08293(12) 0.77328(8) 0.0198(2) Uani 1 1 d . . . . .
O3 O 0.57094(9) 0.22211(13) 0.90856(8) 0.0240(3) Uani 1 1 d . . . . .
O4 O 0.09567(9) 0.18679(14) 0.88852(8) 0.0287(3) Uani 1 1 d . . . . .
O5 O -0.06791(8) 0.33911(13) 0.75273(8) 0.0225(3) Uani 1 1 d . . . . .
O6 O -0.16155(8) 0.22467(13) 0.40727(8) 0.0233(3) Uani 1 1 d . . . . .
O7 O -0.03190(9) 0.29148(14) 0.26046(8) 0.0262(3) Uani 1 1 d . . . . .
O8 O 0.42791(9) 0.14640(13) 0.27842(8) 0.0229(3) Uani 1 1 d . . . . .
C1 C 0.31260(11) 0.21163(15) 0.58648(9) 0.0145(3) Uani 1 1 d . . . . .
C2 C 0.38361(11) 0.21970(15) 0.66885(10) 0.0149(3) Uani 1 1 d . . . . .
C3 C 0.45378(11) 0.13315(15) 0.69266(10) 0.0157(3) Uani 1 1 d . . . . .
H3 H 0.4581 0.0707 0.6537 0.019 Uiso 1 1 calc R . . . .
C4 C 0.51747(11) 0.13577(15) 0.77179(10) 0.0161(3) Uani 1 1 d . . . . .
C5 C 0.51118(11) 0.22834(16) 0.82884(10) 0.0180(3) Uani 1 1 d . . . . .
C6 C 0.44607(12) 0.32025(16) 0.80396(11) 0.0200(3) Uani 1 1 d . . . . .
H6 H 0.4448 0.3861 0.8411 0.024 Uiso 1 1 calc R . . . .
C7 C 0.38298(11) 0.31525(15) 0.72467(11) 0.0175(3) Uani 1 1 d . . . . .
H7 H 0.3386 0.3780 0.7082 0.021 Uiso 1 1 calc R . . . .
C8 C 0.54006(13) 0.2801(2) 0.97689(11) 0.0274(4) Uani 1 1 d . . . . .
H8A H 0.5401 0.3681 0.9684 0.033 Uiso 1 1 calc R . . . .
H8B H 0.5847 0.2617 1.0318 0.033 Uiso 1 1 calc R . . . .
C9 C 0.44297(13) 0.24031(19) 0.98152(11) 0.0261(4) Uani 1 1 d . . . . .
C10 C 0.37323(15) 0.3231(2) 0.98609(12) 0.0313(4) Uani 1 1 d . . . . .
H10 H 0.3883 0.4060 0.9922 0.038 Uiso 1 1 calc R . . . .
C11 C 0.28197(15) 0.2860(2) 0.98185(12) 0.0314(4) Uani 1 1 d . . . . .
H11 H 0.2355 0.3436 0.9855 0.038 Uiso 1 1 calc R . . . .
C12 C 0.25825(14) 0.1653(2) 0.97229(11) 0.0281(4) Uani 1 1 d . . . . .
C13 C 0.32842(14) 0.0822(2) 0.97108(12) 0.0298(4) Uani 1 1 d . . . . .
H13 H 0.3138 -0.0010 0.9671 0.036 Uiso 1 1 calc R . . . .
C14 C 0.41977(14) 0.1192(2) 0.97556(12) 0.0288(4) Uani 1 1 d . . . . .
H14 H 0.4668 0.0611 0.9745 0.035 Uiso 1 1 calc R . . . .
C15 C 0.15720(14) 0.1263(2) 0.95951(12) 0.0319(5) Uani 1 1 d . . . . .
H15A H 0.1530 0.0386 0.9494 0.038 Uiso 1 1 calc R . . . .
H15B H 0.1361 0.1430 1.0122 0.038 Uiso 1 1 calc R . . . .
C16 C 0.12297(12) 0.18879(17) 0.81237(11) 0.0200(3) Uani 1 1 d . . . . .
C17 C 0.09522(11) 0.28825(16) 0.75964(10) 0.0176(3) Uani 1 1 d . . . . .
C18 C 0.12526(11) 0.29713(15) 0.68421(10) 0.0157(3) Uani 1 1 d . . . . .
H18 H 0.1059 0.3641 0.6478 0.019 Uiso 1 1 calc R . . . .
C19 C 0.18288(11) 0.21075(16) 0.66050(10) 0.0151(3) Uani 1 1 d . . . . .
C20 C 0.20444(11) 0.10885(16) 0.71176(11) 0.0180(3) Uani 1 1 d . . . . .
H20 H 0.2403 0.0465 0.6950 0.022 Uiso 1 1 calc R . . . .
C21 C 0.17456(12) 0.09679(17) 0.78677(11) 0.0222(3) Uani 1 1 d . . . . .
H21 H 0.1892 0.0263 0.8205 0.027 Uiso 1 1 calc R . . . .
C22 C 0.02864(12) 0.37946(16) 0.77994(11) 0.0202(3) Uani 1 1 d . . . . .
H22A H 0.0442 0.3945 0.8422 0.024 Uiso 1 1 calc R . . . .
H22B H 0.0359 0.4559 0.7510 0.024 Uiso 1 1 calc R . . . .
C23 C -0.09352(11) 0.31137(16) 0.66612(11) 0.0199(3) Uani 1 1 d . . . . .
C24 C -0.10687(12) 0.40137(16) 0.60467(12) 0.0206(3) Uani 1 1 d . . . . .
H24 H -0.1010 0.4832 0.6215 0.025 Uiso 1 1 calc R . . . .
C25 C -0.12896(12) 0.37113(16) 0.51834(12) 0.0209(3) Uani 1 1 d . . . . .
H25 H -0.1365 0.4324 0.4763 0.025 Uiso 1 1 calc R . . . .
C26 C -0.13995(11) 0.25170(17) 0.49380(11) 0.0194(3) Uani 1 1 d . . . . .
C27 C -0.12999(12) 0.16215(16) 0.55549(12) 0.0225(4) Uani 1 1 d . . . . .
H27 H -0.1398 0.0805 0.5388 0.027 Uiso 1 1 calc R . . . .
C28 C -0.10573(12) 0.19227(17) 0.64164(12) 0.0223(4) Uani 1 1 d . . . . .
H28 H -0.0975 0.1310 0.6837 0.027 Uiso 1 1 calc R . . . .
C29 C -0.09272(12) 0.14892(17) 0.38111(12) 0.0217(3) Uani 1 1 d . . . . .
H29A H -0.1136 0.1320 0.3192 0.026 Uiso 1 1 calc R . . . .
H29B H -0.0877 0.0716 0.4120 0.026 Uiso 1 1 calc R . . . .
C30 C 0.00179(11) 0.20866(15) 0.39941(10) 0.0171(3) Uani 1 1 d . . . . .
C31 C 0.02775(12) 0.28595(16) 0.34034(10) 0.0188(3) Uani 1 1 d . . . . .
C32 C 0.11030(12) 0.35199(16) 0.36408(10) 0.0185(3) Uani 1 1 d . . . . .
H32 H 0.1254 0.4095 0.3260 0.022 Uiso 1 1 calc R . . . .
C33 C 0.17050(11) 0.33348(16) 0.44359(10) 0.0156(3) Uani 1 1 d . . . . .
H33 H 0.2266 0.3789 0.4593 0.019 Uiso 1 1 calc R . . . .
C34 C 0.15035(11) 0.24946(15) 0.50107(10) 0.0144(3) Uani 1 1 d . . . . .
C35 C 0.06400(11) 0.19159(15) 0.47870(10) 0.0157(3) Uani 1 1 d . . . . .
H35 H 0.0469 0.1388 0.5187 0.019 Uiso 1 1 calc R . . . .
C36 C 0.21958(11) 0.22437(15) 0.58267(10) 0.0146(3) Uani 1 1 d . . . . .
C37 C 0.00575(14) 0.3381(2) 0.19161(11) 0.0289(4) Uani 1 1 d . . . . .
H37A H 0.0189 0.4247 0.2011 0.035 Uiso 1 1 calc R . . . .
H37B H -0.0419 0.3292 0.1371 0.035 Uiso 1 1 calc R . . . .
C38 C 0.09436(13) 0.27497(18) 0.18448(10) 0.0236(4) Uani 1 1 d . . . . .
C39 C 0.09902(13) 0.14991(18) 0.18494(11) 0.0242(4) Uani 1 1 d . . . . .
H39 H 0.0437 0.1044 0.1822 0.029 Uiso 1 1 calc R . . . .
C40 C 0.18323(14) 0.09099(18) 0.18931(11) 0.0242(4) Uani 1 1 d . . . . .
H40 H 0.1851 0.0058 0.1903 0.029 Uiso 1 1 calc R . . . .
C41 C 0.26516(13) 0.15601(18) 0.19228(10) 0.0229(4) Uani 1 1 d . . . . .
C42 C 0.25922(14) 0.28038(18) 0.18631(11) 0.0253(4) Uani 1 1 d . . . . .
H42 H 0.3134 0.3258 0.1845 0.030 Uiso 1 1 calc R . . . .
C43 C 0.17529(14) 0.33894(18) 0.18296(11) 0.0261(4) Uani 1 1 d . . . . .
H43 H 0.1729 0.4240 0.1796 0.031 Uiso 1 1 calc R . . . .
C44 C 0.35970(14) 0.09575(19) 0.20688(11) 0.0258(4) Uani 1 1 d . . . . .
H44A H 0.3523 0.0092 0.2174 0.031 Uiso 1 1 calc R . . . .
H44B H 0.3834 0.1035 0.1546 0.031 Uiso 1 1 calc R . . . .
C45 C 0.40272(11) 0.15292(16) 0.35542(10) 0.0167(3) Uani 1 1 d . . . . .
C46 C 0.33104(11) 0.08399(15) 0.37417(10) 0.0174(3) Uani 1 1 d . . . . .
H46 H 0.3005 0.0248 0.3349 0.021 Uiso 1 1 calc R . . . .
C47 C 0.30439(11) 0.10189(15) 0.45006(10) 0.0154(3) Uani 1 1 d . . . . .
H47 H 0.2555 0.0543 0.4622 0.019 Uiso 1 1 calc R . . . .
C48 C 0.34769(11) 0.18821(15) 0.50904(10) 0.0141(3) Uani 1 1 d . . . . .
C49 C 0.42424(11) 0.24921(15) 0.49219(10) 0.0146(3) Uani 1 1 d . . . . .
H49 H 0.4580 0.3036 0.5337 0.017 Uiso 1 1 calc R . . . .
C50 C 0.45268(11) 0.23294(15) 0.41653(10) 0.0157(3) Uani 1 1 d . . . . .
C51 C 0.53993(11) 0.29492(16) 0.40530(11) 0.0185(3) Uani 1 1 d . . . . .
H51A H 0.5325 0.3164 0.3445 0.022 Uiso 1 1 calc R . . . .
H51B H 0.5496 0.3699 0.4392 0.022 Uiso 1 1 calc R . . . .
C52 C 0.63818(11) 0.18508(16) 0.51810(11) 0.0174(3) Uani 1 1 d . . . . .
C53 C 0.63758(11) 0.06395(16) 0.53883(11) 0.0193(3) Uani 1 1 d . . . . .
H53 H 0.6260 0.0052 0.4949 0.023 Uiso 1 1 calc R . . . .
C54 C 0.65391(12) 0.02879(16) 0.62405(12) 0.0199(3) Uani 1 1 d . . . . .
H54 H 0.6551 -0.0539 0.6384 0.024 Uiso 1 1 calc R . . . .
C55 C 0.66838(11) 0.11520(16) 0.68786(11) 0.0181(3) Uani 1 1 d . . . . .
C56 C 0.67142(12) 0.23590(16) 0.66759(11) 0.0205(3) Uani 1 1 d . . . . .
H56 H 0.6833 0.2945 0.7116 0.025 Uiso 1 1 calc R . . . .
C57 C 0.65710(12) 0.27077(16) 0.58264(12) 0.0205(3) Uani 1 1 d . . . . .
H57 H 0.6603 0.3532 0.5687 0.025 Uiso 1 1 calc R . . . .
C58 C 0.59328(12) 0.04255(16) 0.79326(11) 0.0193(3) Uani 1 1 d . . . . .
H58A H 0.6055 0.0233 0.8548 0.023 Uiso 1 1 calc R . . . .
H58B H 0.5716 -0.0317 0.7608 0.023 Uiso 1 1 calc R . . . .
Cl1 Cl 0.62961(4) 0.34590(5) 0.20565(3) 0.04022(13) Uani 1 1 d . . . . .
Cl2 Cl 0.69891(4) 0.10623(6) 0.17627(4) 0.04296(14) Uani 1 1 d . . . . .
C59 C 0.65367(15) 0.1980(2) 0.24653(13) 0.0316(4) Uani 1 1 d . . . . .
H59A H 0.6995 0.2018 0.3025 0.038 Uiso 1 1 calc R . . . .
H59B H 0.5953 0.1617 0.2556 0.038 Uiso 1 1 calc R . . . .
Cl3 Cl 0.0877(2) 0.5752(4) 0.0127(2) 0.0493(6) Uani 0.569(12) 1 d D U P A 1
Cl4 Cl 0.1251(6) 0.82821(19) 0.04620(11) 0.0762(18) Uani 0.569(12) 1 d D U P A 1
Cl3' Cl 0.1143(8) 0.5761(6) 0.0060(4) 0.089(2) Uani 0.431(12) 1 d D U P A 2
Cl4' Cl 0.1754(4) 0.8140(4) 0.0454(2) 0.0686(9) Uani 0.431(12) 1 d D U P A 2
C60 C 0.13085(17) 0.6846(2) 0.08925(13) 0.0363(5) Uani 1 1 d D . . . .
H60A H 0.0944 0.6825 0.1335 0.044 Uiso 0.569(12) 1 calc R . P A 1
H60B H 0.1968 0.6657 0.1173 0.044 Uiso 0.569(12) 1 calc R . P A 1
H60C H 0.1763 0.6556 0.1409 0.044 Uiso 0.431(12) 1 calc R . P A 2
H60D H 0.0709 0.7032 0.1042 0.044 Uiso 0.431(12) 1 calc R . P A 2

loop_
_atom_site_aniso_label
_atom_site_aniso_U_11
_atom_site_aniso_U_22
_atom_site_aniso_U_33
_atom_site_aniso_U_23
_atom_site_aniso_U_13
_atom_site_aniso_U_12
O1 0.0149(5) 0.0269(6) 0.0219(6) 0.0025(5) 0.0084(4) 0.0020(5)
O2 0.0133(5) 0.0248(6) 0.0194(6) 0.0019(5) 0.0002(4) 0.0031(5)
O3 0.0198(6) 0.0332(7) 0.0156(6) -0.0042(5) -0.0024(4) 0.0039(5)
O4 0.0254(6) 0.0471(9) 0.0173(6) 0.0123(6) 0.0126(5) 0.0135(6)
O5 0.0184(6) 0.0295(7) 0.0223(6) 0.0022(5) 0.0105(5) 0.0066(5)
O6 0.0124(5) 0.0311(7) 0.0256(6) -0.0032(6) 0.0026(5) 0.0025(5)
O7 0.0194(6) 0.0379(8) 0.0169(6) 0.0035(5) -0.0043(5) -0.0014(6)
O8 0.0231(6) 0.0332(7) 0.0153(6) -0.0042(5) 0.0099(5) -0.0050(5)
C1 0.0137(7) 0.0172(7) 0.0126(7) -0.0003(6) 0.0031(5) 0.0015(6)
C2 0.0115(7) 0.0206(8) 0.0128(7) 0.0007(6) 0.0032(5) 0.0010(6)
C3 0.0147(7) 0.0176(7) 0.0152(7) -0.0001(6) 0.0044(6) 0.0011(6)
C4 0.0131(7) 0.0187(8) 0.0162(7) 0.0012(6) 0.0029(6) 0.0015(6)
C5 0.0150(7) 0.0238(8) 0.0139(7) -0.0013(6) 0.0007(6) -0.0013(6)
C6 0.0199(8) 0.0209(8) 0.0185(8) -0.0044(6) 0.0032(6) 0.0005(6)
C7 0.0164(7) 0.0175(8) 0.0183(7) 0.0007(6) 0.0039(6) 0.0040(6)
C8 0.0285(9) 0.0358(11) 0.0148(8) -0.0077(7) -0.0012(7) 0.0012(8)
C9 0.0282(9) 0.0367(11) 0.0118(7) -0.0022(7) 0.0014(6) 0.0054(8)
C10 0.0372(11) 0.0357(11) 0.0198(9) -0.0067(8) 0.0043(8) 0.0065(9)
C11 0.0329(10) 0.0419(12) 0.0200(9) -0.0022(8) 0.0078(7) 0.0138(9)
C12 0.0280(9) 0.0443(12) 0.0134(8) 0.0086(8) 0.0080(7) 0.0113(9)
C13 0.0332(10) 0.0336(11) 0.0241(9) 0.0115(8) 0.0098(7) 0.0085(9)
C14 0.0292(9) 0.0331(11) 0.0248(9) 0.0078(8) 0.0078(7) 0.0111(8)
C15 0.0287(9) 0.0513(13) 0.0189(9) 0.0173(9) 0.0118(7) 0.0121(9)
C16 0.0169(7) 0.0307(9) 0.0147(7) 0.0053(7) 0.0081(6) 0.0031(7)
C17 0.0144(7) 0.0220(8) 0.0172(7) -0.0001(6) 0.0055(6) 0.0019(6)
C18 0.0156(7) 0.0174(7) 0.0144(7) 0.0022(6) 0.0043(6) 0.0021(6)
C19 0.0115(7) 0.0207(8) 0.0132(7) 0.0017(6) 0.0036(5) 0.0010(6)
C20 0.0161(7) 0.0196(8) 0.0192(7) 0.0021(7) 0.0060(6) 0.0050(6)
C21 0.0214(8) 0.0253(9) 0.0210(8) 0.0088(7) 0.0074(6) 0.0062(7)
C22 0.0205(8) 0.0226(8) 0.0192(8) -0.0008(6) 0.0078(6) 0.0042(7)
C23 0.0132(7) 0.0250(9) 0.0235(8) 0.0016(7) 0.0087(6) 0.0043(6)
C24 0.0175(8) 0.0178(8) 0.0274(9) 0.0011(7) 0.0072(7) 0.0030(6)
C25 0.0164(8) 0.0214(8) 0.0251(9) 0.0043(7) 0.0053(6) 0.0026(6)
C26 0.0092(7) 0.0247(8) 0.0246(8) -0.0016(7) 0.0043(6) 0.0009(6)
C27 0.0170(8) 0.0180(8) 0.0345(10) -0.0005(7) 0.0099(7) -0.0009(6)
C28 0.0188(8) 0.0209(8) 0.0296(9) 0.0070(7) 0.0105(7) 0.0032(7)
C29 0.0144(7) 0.0236(9) 0.0258(9) -0.0070(7) 0.0023(6) -0.0004(6)
C30 0.0129(7) 0.0191(8) 0.0190(7) -0.0040(6) 0.0031(6) 0.0011(6)
C31 0.0157(7) 0.0220(8) 0.0163(8) -0.0008(6) -0.0008(6) 0.0047(6)
C32 0.0202(8) 0.0181(8) 0.0163(7) 0.0026(6) 0.0027(6) 0.0016(6)
C33 0.0133(7) 0.0177(7) 0.0148(7) -0.0004(6) 0.0011(6) 0.0006(6)
C34 0.0119(7) 0.0180(7) 0.0137(7) -0.0004(6) 0.0039(5) 0.0037(6)
C35 0.0139(7) 0.0169(8) 0.0170(7) -0.0001(6) 0.0051(6) 0.0028(6)
C36 0.0141(7) 0.0165(7) 0.0131(7) -0.0006(6) 0.0033(6) 0.0019(6)
C37 0.0298(10) 0.0358(11) 0.0166(8) 0.0070(8) -0.0034(7) -0.0001(8)
C38 0.0292(9) 0.0283(10) 0.0105(7) 0.0034(7) -0.0010(6) -0.0049(7)
C39 0.0272(9) 0.0288(9) 0.0155(8) 0.0007(7) 0.0034(7) -0.0117(7)
C40 0.0355(10) 0.0226(9) 0.0147(8) -0.0013(7) 0.0066(7) -0.0090(8)
C41 0.0298(9) 0.0294(10) 0.0099(7) -0.0027(7) 0.0056(6) -0.0095(8)
C42 0.0299(9) 0.0283(10) 0.0166(8) 0.0010(7) 0.0035(7) -0.0134(8)
C43 0.0343(10) 0.0239(9) 0.0176(8) 0.0032(7) 0.0011(7) -0.0084(8)
C44 0.0325(9) 0.0321(10) 0.0155(8) -0.0063(7) 0.0108(7) -0.0065(8)
C45 0.0184(7) 0.0201(8) 0.0132(7) 0.0012(6) 0.0068(6) 0.0039(6)
C46 0.0194(8) 0.0174(8) 0.0153(7) -0.0017(6) 0.0040(6) -0.0002(6)
C47 0.0144(7) 0.0165(7) 0.0159(7) 0.0023(6) 0.0047(6) -0.0006(6)
C48 0.0125(7) 0.0173(8) 0.0126(7) 0.0010(6) 0.0032(5) 0.0038(6)
C49 0.0123(7) 0.0159(7) 0.0146(7) 0.0002(6) 0.0014(5) 0.0027(6)
C50 0.0136(7) 0.0169(8) 0.0174(7) 0.0037(6) 0.0051(6) 0.0016(6)
C51 0.0167(7) 0.0195(8) 0.0206(8) 0.0044(6) 0.0070(6) 0.0000(6)
C52 0.0097(7) 0.0219(8) 0.0215(8) -0.0005(6) 0.0053(6) 0.0003(6)
C53 0.0153(7) 0.0192(8) 0.0235(8) -0.0047(7) 0.0050(6) -0.0002(6)
C54 0.0158(8) 0.0172(8) 0.0260(9) -0.0005(7) 0.0035(6) 0.0011(6)
C55 0.0099(7) 0.0218(8) 0.0213(8) -0.0005(7) 0.0011(6) 0.0017(6)
C56 0.0161(7) 0.0200(8) 0.0246(8) -0.0048(7) 0.0034(6) -0.0002(6)
C57 0.0174(8) 0.0167(8) 0.0275(9) -0.0002(7) 0.0058(6) -0.0009(6)
C58 0.0164(8) 0.0202(8) 0.0200(8) 0.0030(6) 0.0018(6) 0.0027(6)
Cl1 0.0559(3) 0.0373(3) 0.0292(2) -0.0038(2) 0.0136(2) -0.0032(2)
Cl2 0.0490(3) 0.0469(3) 0.0338(3) -0.0076(2) 0.0115(2) 0.0052(3)
C59 0.0310(10) 0.0414(12) 0.0229(9) -0.0008(8) 0.0075(7) 0.0003(9)
Cl3 0.0542(11) 0.0466(12) 0.0369(9) -0.0117(7) -0.0097(6) 0.0033(9)
Cl4 0.165(5) 0.0338(7) 0.0286(7) 0.0014(5) 0.0214(11) -0.0148(13)
Cl3' 0.143(5) 0.0445(19) 0.0618(19) -0.0121(14) -0.013(3) 0.033(3)
Cl4' 0.086(3) 0.0499(13) 0.0708(17) 0.0146(10) 0.0207(13) -0.0044(14)
C60 0.0449(12) 0.0348(11) 0.0249(10) 0.0022(9) 0.0000(9) 0.0049(9)

loop_
_atom_type_symbol
_atom_type_description
_atom_type_scat_dispersion_real
_atom_type_scat_dispersion_imag
_atom_type_scat_source
C C 0.0033 0.0016 'International Tables Vol C Tables 4.2.6.8 and 6.1.1.4'
H H 0.0000 0.0000 'International Tables Vol C Tables 4.2.6.8 and 6.1.1.4'
Cl Cl 0.1484 0.1585 'International Tables Vol C Tables 4.2.6.8 and 6.1.1.4'
O O 0.0106 0.0060 'International Tables Vol C Tables 4.2.6.8 and 6.1.1.4'

loop_
_geom_angle_atom_site_label_1
_geom_angle_atom_site_label_2
_geom_angle_atom_site_label_3
_geom_angle
C52 O1 C51 113.62(12)
C55 O2 C58 112.89(12)
C5 O3 C8 116.41(14)
C16 O4 C15 116.91(14)
C23 O5 C22 112.52(12)
C26 O6 C29 114.13(13)
C31 O7 C37 117.31(14)
C45 O8 C44 116.97(13)
C2 C1 C48 116.93(13)
C36 C1 C2 121.26(14)
C36 C1 C48 121.81(14)
C3 C2 C1 121.33(15)
C7 C2 C1 120.82(15)
C7 C2 C3 117.85(15)
C2 C3 H3 119.0
C4 C3 C2 121.92(15)
C4 C3 H3 119.0
C3 C4 C5 118.87(15)
C3 C4 C58 119.79(15)
C5 C4 C58 121.31(15)
O3 C5 C4 116.72(15)
O3 C5 C6 123.23(15)
C6 C5 C4 120.04(15)
C5 C6 H6 120.1
C7 C6 C5 119.80(15)
C7 C6 H6 120.1
C2 C7 H7 119.4
C6 C7 C2 121.22(15)
C6 C7 H7 119.4
O3 C8 H8A 109.2
O3 C8 H8B 109.2
O3 C8 C9 112.26(15)
H8A C8 H8B 107.9
C9 C8 H8A 109.2
C9 C8 H8B 109.2
C10 C9 C8 121.5(2)
C14 C9 C8 120.00(18)
C14 C9 C10 118.35(19)
C9 C10 H10 119.5
C11 C10 C9 120.9(2)
C11 C10 H10 119.5
C10 C11 H11 119.8
C12 C11 C10 120.49(19)
C12 C11 H11 119.8
C11 C12 C13 118.66(19)
C11 C12 C15 120.40(18)
C13 C12 C15 120.9(2)
C12 C13 H13 119.6
C14 C13 C12 120.8(2)
C14 C13 H13 119.6
C9 C14 H14 119.7
C13 C14 C9 120.65(19)
C13 C14 H14 119.7
O4 C15 C12 112.45(16)
O4 C15 H15A 109.1
O4 C15 H15B 109.1
C12 C15 H15A 109.1
C12 C15 H15B 109.1
H15A C15 H15B 107.8
O4 C16 C17 116.73(15)
O4 C16 C21 123.04(16)
C21 C16 C17 120.22(14)
C16 C17 C22 121.04(14)
C18 C17 C16 118.72(15)
C18 C17 C22 120.09(15)
C17 C18 H18 119.0
C17 C18 C19 122.00(15)
C19 C18 H18 119.0
C18 C19 C20 117.80(14)
C18 C19 C36 121.80(15)
C20 C19 C36 120.40(14)
C19 C20 H20 119.3
C21 C20 C19 121.37(16)
C21 C20 H20 119.3
C16 C21 H21 120.2
C20 C21 C16 119.59(16)
C20 C21 H21 120.2
O5 C22 C17 111.42(14)
O5 C22 H22A 109.3
O5 C22 H22B 109.3
C17 C22 H22A 109.3
C17 C22 H22B 109.3
H22A C22 H22B 108.0
C24 C23 O5 120.88(17)
C28 C23 O5 119.00(16)
C28 C23 C24 120.12(17)
C23 C24 H24 120.1
C23 C24 C25 119.82(17)
C25 C24 H24 120.1
C24 C25 H25 120.0
C26 C25 C24 120.05(17)
C26 C25 H25 120.0
O6 C26 C27 121.51(16)
C25 C26 O6 118.57(16)
C25 C26 C27 119.92(17)
C26 C27 H27 120.0
C28 C27 C26 119.95(17)
C28 C27 H27 120.0
C23 C28 C27 120.08(17)
C23 C28 H28 120.0
C27 C28 H28 120.0
O6 C29 H29A 109.4
O6 C29 H29B 109.4
O6 C29 C30 111.07(14)
H29A C29 H29B 108.0
C30 C29 H29A 109.4
C30 C29 H29B 109.4
C31 C30 C29 121.74(15)
C35 C30 C29 119.46(15)
C35 C30 C31 118.73(15)
O7 C31 C30 116.58(15)
O7 C31 C32 123.55(16)
C32 C31 C30 119.86(15)
C31 C32 H32 120.1
C33 C32 C31 119.80(16)
C33 C32 H32 120.1
C32 C33 H33 119.2
C32 C33 C34 121.51(15)
C34 C33 H33 119.2
C33 C34 C36 120.31(14)
C35 C34 C33 117.54(14)
C35 C34 C36 122.15(14)
C30 C35 H35 118.9
C34 C35 C30 122.13(15)
C34 C35 H35 118.9
C1 C36 C19 120.89(14)
C1 C36 C34 121.89(14)
C34 C36 C19 117.20(13)
O7 C37 H37A 109.1
O7 C37 H37B 109.1
O7 C37 C38 112.67(16)
H37A C37 H37B 107.8
C38 C37 H37A 109.1
C38 C37 H37B 109.1
C39 C38 C37 120.49(18)
C43 C38 C37 121.30(18)
C43 C38 C39 118.07(19)
C38 C39 H39 119.5
C40 C39 C38 120.99(17)
C40 C39 H39 119.5
C39 C40 H40 119.8
C39 C40 C41 120.50(18)
C41 C40 H40 119.8
C40 C41 C44 121.90(18)
C42 C41 C40 118.39(19)
C42 C41 C44 119.61(17)
C41 C42 H42 119.6
C43 C42 C41 120.86(18)
C43 C42 H42 119.6
C38 C43 H43 119.5
C42 C43 C38 120.98(19)
C42 C43 H43 119.5
O8 C44 C41 112.77(15)
O8 C44 H44A 109.0
O8 C44 H44B 109.0
C41 C44 H44A 109.0
C41 C44 H44B 109.0
H44A C44 H44B 107.8
O8 C45 C46 123.02(15)
O8 C45 C50 117.31(15)
C46 C45 C50 119.67(15)
C45 C46 H46 120.0
C47 C46 C45 119.97(15)
C47 C46 H46 120.0
C46 C47 H47 119.3
C46 C47 C48 121.49(15)
C48 C47 H47 119.3
C47 C48 C1 120.11(14)
C47 C48 C49 117.47(14)
C49 C48 C1 122.42(14)
C48 C49 H49 119.0
C50 C49 C48 122.09(15)
C50 C49 H49 119.0
C45 C50 C51 121.78(14)
C49 C50 C45 118.88(15)
C49 C50 C51 119.19(15)
O1 C51 C50 110.50(13)
O1 C51 H51A 109.6
O1 C51 H51B 109.6
C50 C51 H51A 109.6
C50 C51 H51B 109.6
H51A C51 H51B 108.1
O1 C52 C53 118.71(15)
O1 C52 C57 121.42(16)
C57 C52 C53 119.87(16)
C52 C53 H53 120.0
C52 C53 C54 120.01(16)
C54 C53 H53 120.0
C53 C54 H54 120.1
C55 C54 C53 119.73(16)
C55 C54 H54 120.1
C54 C55 O2 120.97(16)
C56 C55 O2 118.66(15)
C56 C55 C54 120.37(16)
C55 C56 H56 120.1
C55 C56 C57 119.81(16)
C57 C56 H56 120.1
C52 C57 H57 119.9
C56 C57 C52 120.10(16)
C56 C57 H57 119.9
O2 C58 C4 112.04(14)
O2 C58 H58A 109.2
O2 C58 H58B 109.2
C4 C58 H58A 109.2
C4 C58 H58B 109.2
H58A C58 H58B 107.9
Cl1 C59 H59A 109.3
Cl1 C59 H59B 109.3
Cl2 C59 Cl1 111.72(11)
Cl2 C59 H59A 109.3
Cl2 C59 H59B 109.3
H59A C59 H59B 107.9
Cl3 C60 H60A 109.0
Cl3 C60 H60B 109.0
Cl4 C60 Cl3 112.7(2)
Cl4 C60 H60A 109.0
Cl4 C60 H60B 109.0
Cl3' C60 Cl4' 104.2(5)
Cl3' C60 H60C 110.9
Cl3' C60 H60D 110.9
Cl4' C60 H60C 110.9
Cl4' C60 H60D 110.9
H60A C60 H60B 107.8
H60C C60 H60D 108.9

loop_
_geom_bond_atom_site_label_1
_geom_bond_atom_site_label_2
_geom_bond_distance
O1 C51 1.452(2)
O1 C52 1.387(2)
O2 C55 1.394(2)
O2 C58 1.460(2)
O3 C5 1.3756(19)
O3 C8 1.441(2)
O4 C15 1.446(2)
O4 C16 1.3801(19)
O5 C22 1.454(2)
O5 C23 1.392(2)
O6 C26 1.389(2)
O6 C29 1.455(2)
O7 C31 1.377(2)
O7 C37 1.450(2)
O8 C44 1.451(2)
O8 C45 1.3799(19)
C1 C2 1.484(2)
C1 C36 1.362(2)
C1 C48 1.484(2)
C2 C3 1.398(2)
C2 C7 1.396(2)
C3 H3 0.9500
C3 C4 1.392(2)
C4 C5 1.400(2)
C4 C58 1.503(2)
C5 C6 1.394(2)
C6 H6 0.9500
C6 C7 1.391(2)
C7 H7 0.9500
C8 H8A 0.9900
C8 H8B 0.9900
C8 C9 1.513(3)
C9 C10 1.394(3)
C9 C14 1.390(3)
C10 H10 0.9500
C10 C11 1.390(3)
C11 H11 0.9500
C11 C12 1.389(3)
C12 C13 1.391(3)
C12 C15 1.514(3)
C13 H13 0.9500
C13 C14 1.390(3)
C14 H14 0.9500
C15 H15A 0.9900
C15 H15B 0.9900
C16 C17 1.398(2)
C16 C21 1.395(2)
C17 C18 1.393(2)
C17 C22 1.501(2)
C18 H18 0.9500
C18 C19 1.395(2)
C19 C20 1.396(2)
C19 C36 1.488(2)
C20 H20 0.9500
C20 C21 1.388(2)
C21 H21 0.9500
C22 H22A 0.9900
C22 H22B 0.9900
C23 C24 1.391(2)
C23 C28 1.384(3)
C24 H24 0.9500
C24 C25 1.394(3)
C25 H25 0.9500
C25 C26 1.387(3)
C26 C27 1.392(3)
C27 H27 0.9500
C27 C28 1.391(3)
C28 H28 0.9500
C29 H29A 0.9900
C29 H29B 0.9900
C29 C30 1.505(2)
C30 C31 1.403(2)
C30 C35 1.397(2)
C31 C32 1.393(2)
C32 H32 0.9500
C32 C33 1.389(2)
C33 H33 0.9500
C33 C34 1.398(2)
C34 C35 1.393(2)
C34 C36 1.486(2)
C35 H35 0.9500
C37 H37A 0.9900
C37 H37B 0.9900
C37 C38 1.509(3)
C38 C39 1.396(3)
C38 C43 1.392(3)
C39 H39 0.9500
C39 C40 1.388(3)
C40 H40 0.9500
C40 C41 1.397(3)
C41 C42 1.391(3)
C41 C44 1.511(3)
C42 H42 0.9500
C42 C43 1.385(3)
C43 H43 0.9500
C44 H44A 0.9900
C44 H44B 0.9900
C45 C46 1.394(2)
C45 C50 1.401(2)
C46 H46 0.9500
C46 C47 1.386(2)
C47 H47 0.9500
C47 C48 1.396(2)
C48 C49 1.396(2)
C49 H49 0.9500
C49 C50 1.393(2)
C50 C51 1.505(2)
C51 H51A 0.9900
C51 H51B 0.9900
C52 C53 1.392(3)
C52 C57 1.391(2)
C53 H53 0.9500
C53 C54 1.394(2)
C54 H54 0.9500
C54 C55 1.389(2)
C55 C56 1.388(3)
C56 H56 0.9500
C56 C57 1.391(2)
C57 H57 0.9500
C58 H58A 0.9900
C58 H58B 0.9900
Cl1 C59 1.780(2)
Cl2 C59 1.770(2)
C59 H59A 0.9900
C59 H59B 0.9900
Cl3 C60 1.744(4)
Cl4 C60 1.739(3)
Cl3' C60 1.781(6)
Cl4' C60 1.797(4)
C60 H60A 0.9900
C60 H60B 0.9900
C60 H60C 0.9900
C60 H60D 0.9900

loop_
_geom_torsion_atom_site_label_1
_geom_torsion_atom_site_label_2
_geom_torsion_atom_site_label_3
_geom_torsion_atom_site_label_4
_geom_torsion
O1 C52 C53 C54 -179.43(14)
O1 C52 C57 C56 178.07(14)
O2 C55 C56 C57 -178.04(14)
O3 C5 C6 C7 -174.85(16)
O3 C8 C9 C10 -130.16(18)
O3 C8 C9 C14 45.6(2)
O4 C16 C17 C18 176.72(16)
O4 C16 C17 C22 -7.8(3)
O4 C16 C21 C20 -175.95(17)
O5 C23 C24 C25 177.53(15)
O5 C23 C28 C27 -179.08(14)
O6 C26 C27 C28 178.19(15)
O6 C29 C30 C31 -87.96(19)
O6 C29 C30 C35 88.99(19)
O7 C31 C32 C33 -174.50(16)
O7 C37 C38 C39 48.2(2)
O7 C37 C38 C43 -127.54(18)
O8 C45 C46 C47 -174.84(15)
O8 C45 C50 C49 174.77(14)
O8 C45 C50 C51 -9.6(2)
C1 C2 C3 C4 -176.19(15)
C1 C2 C7 C6 176.52(15)
C1 C48 C49 C50 -175.35(15)
C2 C1 C36 C19 -18.3(2)
C2 C1 C36 C34 163.18(15)
C2 C1 C48 C47 133.84(16)
C2 C1 C48 C49 -45.7(2)
C2 C3 C4 C5 -0.4(2)
C2 C3 C4 C58 -178.27(15)
C3 C2 C7 C6 -4.2(2)
C3 C4 C5 O3 175.21(15)
C3 C4 C5 C6 -4.3(2)
C3 C4 C58 O2 93.57(18)
C4 C5 C6 C7 4.6(3)
C5 O3 C8 C9 52.2(2)
C5 C4 C58 O2 -84.27(19)
C5 C6 C7 C2 -0.3(3)
C7 C2 C3 C4 4.6(2)
C8 O3 C5 C4 -153.39(16)
C8 O3 C5 C6 26.1(2)
C8 C9 C10 C11 173.61(17)
C8 C9 C14 C13 -173.51(17)
C9 C10 C11 C12 -0.5(3)
C10 C9 C14 C13 2.4(3)
C10 C11 C12 C13 3.0(3)
C10 C11 C12 C15 -174.35(17)
C11 C12 C13 C14 -2.8(3)
C11 C12 C15 O4 54.4(2)
C12 C13 C14 C9 0.1(3)
C13 C12 C15 O4 -122.8(2)
C14 C9 C10 C11 -2.2(3)
C15 O4 C16 C17 -149.35(18)
C15 O4 C16 C21 31.5(3)
C15 C12 C13 C14 174.50(17)
C16 O4 C15 C12 49.1(3)
C16 C17 C18 C19 -0.8(3)
C16 C17 C22 O5 -80.8(2)
C17 C16 C21 C20 5.0(3)
C17 C18 C19 C20 4.8(2)
C17 C18 C19 C36 -176.14(15)
C18 C17 C22 O5 94.62(19)
C18 C19 C20 C21 -3.9(2)
C18 C19 C36 C1 128.91(18)
C18 C19 C36 C34 -52.5(2)
C19 C20 C21 C16 -0.9(3)
C20 C19 C36 C1 -52.0(2)
C20 C19 C36 C34 126.59(17)
C21 C16 C17 C18 -4.2(3)
C21 C16 C17 C22 171.33(17)
C22 O5 C23 C24 -72.18(19)
C22 O5 C23 C28 107.89(17)
C22 C17 C18 C19 -176.33(16)
C23 O5 C22 C17 -56.49(18)
C23 C24 C25 C26 1.7(3)
C24 C23 C28 C27 1.0(3)
C24 C25 C26 O6 -179.72(14)
C24 C25 C26 C27 0.8(2)
C25 C26 C27 C28 -2.3(2)
C26 O6 C29 C30 -60.48(19)
C26 C27 C28 C23 1.4(2)
C28 C23 C24 C25 -2.5(3)
C29 O6 C26 C25 120.11(17)
C29 O6 C26 C27 -60.4(2)
C29 C30 C31 O7 -8.8(2)
C29 C30 C31 C32 171.25(16)
C29 C30 C35 C34 -176.52(15)
C30 C31 C32 C33 5.5(3)
C31 O7 C37 C38 52.8(2)
C31 C30 C35 C34 0.5(2)
C31 C32 C33 C34 0.0(3)
C32 C33 C34 C35 -5.1(2)
C32 C33 C34 C36 174.97(15)
C33 C34 C35 C30 4.8(2)
C33 C34 C36 C1 -43.0(2)
C33 C34 C36 C19 138.37(16)
C35 C30 C31 O7 174.27(15)
C35 C30 C31 C32 -5.7(2)
C35 C34 C36 C1 137.02(17)
C35 C34 C36 C19 -41.6(2)
C36 C1 C2 C3 131.32(17)
C36 C1 C2 C7 -49.5(2)
C36 C1 C48 C47 -45.7(2)
C36 C1 C48 C49 134.80(17)
C36 C19 C20 C21 176.98(16)
C36 C34 C35 C30 -175.25(15)
C37 O7 C31 C30 -160.68(16)
C37 O7 C31 C32 19.3(3)
C37 C38 C39 C40 -171.78(15)
C37 C38 C43 C42 172.50(16)
C38 C39 C40 C41 -0.8(3)
C39 C38 C43 C42 -3.3(3)
C39 C40 C41 C42 -3.3(3)
C39 C40 C41 C44 173.08(15)
C40 C41 C42 C43 4.0(3)
C40 C41 C44 O8 -125.26(17)
C41 C42 C43 C38 -0.7(3)
C42 C41 C44 O8 51.0(2)
C43 C38 C39 C40 4.1(3)
C44 O8 C45 C46 19.6(2)
C44 O8 C45 C50 -160.56(16)
C44 C41 C42 C43 -172.40(15)
C45 O8 C44 C41 53.2(2)
C45 C46 C47 C48 0.1(2)
C45 C50 C51 O1 -83.18(19)
C46 C45 C50 C49 -5.4(2)
C46 C45 C50 C51 170.26(15)
C46 C47 C48 C1 175.24(15)
C46 C47 C48 C49 -5.2(2)
C47 C48 C49 C50 5.1(2)
C48 C1 C2 C3 -48.2(2)
C48 C1 C2 C7 130.99(16)
C48 C1 C36 C19 161.26(15)
C48 C1 C36 C34 -17.3(2)
C48 C49 C50 C45 0.1(2)
C48 C49 C50 C51 -175.66(15)
C49 C50 C51 O1 92.43(18)
C50 C45 C46 C47 5.3(2)
C51 O1 C52 C53 120.40(16)
C51 O1 C52 C57 -60.42(19)
C52 O1 C51 C50 -60.80(18)
C52 C53 C54 C55 1.6(2)
C53 C52 C57 C56 -2.8(2)
C53 C54 C55 O2 176.67(14)
C53 C54 C55 C56 -3.3(2)
C54 C55 C56 C57 1.9(2)
C55 O2 C58 C4 -57.22(18)
C55 C56 C57 C52 1.1(2)
C57 C52 C53 C54 1.4(2)
C58 O2 C55 C54 -72.46(19)
C58 O2 C55 C56 107.52(17)
C58 C4 C5 O3 -6.9(2)
C58 C4 C5 C6 173.60(16)
